data_4112016
loop_
_publ_author_name
'Marco W. Bouwkamp'
'Peter H. M. Budzelaar'
'Jeroen Gercama'
'Isabel Del Hierro Morales'
'Jeanette de Wolf'
'Auke Meetsma'
'Sergei I. Troyanov'
'Jan H. Teuben'
'Bart Hessen'

_publ_contact_author_address
;
     Crystal Structure Center,
     Inorganic Solid State Chemistry Laboratory
     Chemical Physics,
     Materials Science Center,
     Groningen University,
     Nijenborgh 4,
     NL-9747 AG Groningen,
     The Netherlands.
;
_publ_contact_author_email A.Meetsma@fwn.rug.nl
_publ_contact_author_fax '+31 50 3634441'
_publ_contact_author_name
;
   Drs. A. Meetsma
;
_publ_contact_author_phone '+31 50 3634368'
_publ_section_title
;
 Naked (C5Me5)2M Cations (M = Sc, Ti, and V) and Their Fluoroarene
 Complexes
;
_journal_name_full 'Journal of the American Chemical Society'
_journal_page_first 14310
_journal_page_last 14319
_journal_paper_doi 10.1021/ja054544i
_journal_volume 127
_journal_year 2005
_chemical_compound_source 'see text'
_chemical_formula_moiety 'C28 H30 D16 O2 Sc, C24 H20 B'
_chemical_formula_sum 'C52 H50 B D16 O2 Sc'
_chemical_formula_weight 794.85
_chemical_name_systematic
;
 ?
;
_space_group_IT_number 14
_symmetry_cell_setting monoclinic
_symmetry_space_group_name_Hall '-P 2ybc'
_symmetry_space_group_name_H-M 'P 1 21/c 1'
_atom_sites_solution_hydrogens difmap
_atom_sites_solution_primary heavy
_atom_sites_solution_secondary direct
_audit_creation_date '2001-02-23  16:16:36'
_audit_creation_method 'PLATON <TABLE ACC> option'
_cell_angle_alpha 90
_cell_angle_beta 95.8060(10)
_cell_angle_gamma 90
_cell_formula_units_Z 4
_cell_length_a 10.4868(5)
_cell_length_b 21.575(1)
_cell_length_c 18.957(1)
_cell_measurement_reflns_used 4470
_cell_measurement_temperature 90
_cell_measurement_theta_max 24.49
_cell_measurement_theta_min 2.17
_cell_volume 4267.1(4)
_computing_cell_refinement 'SAINT, Bruker Version 6.02A, 2000'
_computing_data_collection 'SMART, Bruker Version 5.168, 2000'
_computing_data_reduction 'XPREP, Bruker Version 5.1/NT, 2000'
_computing_molecular_graphics
;
 PLUTO (Meetsma, 2000) 
 PLATON (Spek, 1994, 1996)
;
_computing_publication_material
;
 PLATON (Spek, 1990)
 SHELXL (Sheldrick, 1997)
;
_computing_structure_refinement 'SHELXL-97 (Sheldrick, 1997)'
_computing_structure_solution
;
 DIRDIF-99 (Beurskens et al., 1999)
;
_diffrn_ambient_temperature 90(2)
_diffrn_measured_fraction_theta_full 0.99
_diffrn_measured_fraction_theta_max 0.905
_diffrn_measurement_device_type
;
  Bruker Smart Apex 
  Enraf Nonius CAD-4F diffractometer
;
_diffrn_measurement_method 'phi and omega scans'
_diffrn_radiation_detector
;
  CCD area-detector

     scintillation NaI crystal with photomultiplier
;
_diffrn_radiation_monochromator 'parallel mounted graphite'
_diffrn_radiation_source 'fine focus sealed Siemens Mo tube '
_diffrn_radiation_type MoK\a
_diffrn_radiation_wavelength 0.71073
_diffrn_reflns_av_R_equivalents 0.0792
_diffrn_reflns_av_sigmaI/netI 0.0968
_diffrn_reflns_limit_h_max 14
_diffrn_reflns_limit_h_min -14
_diffrn_reflns_limit_k_max 28
_diffrn_reflns_limit_k_min -30
_diffrn_reflns_limit_l_max 25
_diffrn_reflns_limit_l_min -26
_diffrn_reflns_number 40893
_diffrn_reflns_reduction_process
;
 Intensity data were corrected for Lorentz and polarization
  effects, decay and absorption and reduced to F~o~^2^
  using SAINT (Bruker, 2000) and SABABS (Sheldrick, 2000)
;
_diffrn_reflns_theta_full 25.1
_diffrn_reflns_theta_max 29.81
_diffrn_reflns_theta_min 2.17
_exptl_absorpt_coefficient_mu 0.213
_exptl_absorpt_correction_T_max 0.9647
_exptl_absorpt_correction_T_min 0.7920
_exptl_absorpt_correction_type multi-scan
_exptl_absorpt_process_details 'SADABS (Sheldrick, Bruker, 2000)'
_exptl_crystal_colour yellow
_exptl_crystal_density_diffrn 1.237
_exptl_crystal_density_method 'Not Measured'
_exptl_crystal_description block
_exptl_crystal_F_000 1680
_exptl_crystal_size_max 0.320
_exptl_crystal_size_mid 0.210
_exptl_crystal_size_min 0.170
_refine_diff_density_max 0.394
_refine_diff_density_min -0.401
_refine_diff_density_rms 0.066
_refine_ls_extinction_method none
_refine_ls_goodness_of_fit_ref 1.015
_refine_ls_hydrogen_treatment refall
_refine_ls_matrix_type full
_refine_ls_number_parameters 769
_refine_ls_number_reflns 11341
_refine_ls_number_restraints 0
_refine_ls_restrained_S_all 1.015
_refine_ls_R_factor_all 0.1046
_refine_ls_R_factor_gt 0.0557
_refine_ls_shift/su_max 0.000
_refine_ls_shift/su_mean 0.000
_refine_ls_structure_factor_coef Fsqd
_refine_ls_weighting_details 'calc w=1/[\s^2^(Fo^2^)+(0.0542P)^2^+0.1137P] where P=(Fo^2^+2Fc^2^)/3'
_refine_ls_weighting_scheme calc
_refine_ls_wR_factor_gt 0.1119
_refine_ls_wR_factor_ref 0.1295
_reflns_number_gt 7212
_reflns_number_total 11341
_reflns_threshold_expression >2sigma(I)
_cod_data_source_file ja054544irom20050708_022551.cif
_cod_data_source_block c52h50bd
_cod_original_sg_symbol_H-M 'P 21/c'
_cod_original_formula_sum 'C52 H50 D16 B O2 Sc'
_cod_database_code 4112016

loop_
_symmetry_equiv_pos_as_xyz
x,y,z
-x,1/2+y,1/2-z
-x,-y,-z
x,1/2-y,1/2+z

loop_
_atom_site_aniso_label
_atom_site_aniso_U_11
_atom_site_aniso_U_22
_atom_site_aniso_U_33
_atom_site_aniso_U_23
_atom_site_aniso_U_13
_atom_site_aniso_U_12
Sc 0.0120(2) 0.0130(2) 0.0094(2) 0.0002(1) 0.0015(1) 0.0000(1)
O1 0.0178(8) 0.0178(7) 0.0133(7) -0.0014(6) -0.0005(6) 0.0005(6)
O2 0.0189(8) 0.0149(7) 0.0146(7) 0.0008(5) 0.0004(6) 0.0010(6)
C1 0.0104(10) 0.0243(10) 0.0152(11) 0.0007(8) 0.0030(8) -0.0023(8)
C2 0.0121(10) 0.0264(11) 0.0165(11) 0.0064(8) 0.0050(8) 0.0026(8)
C3 0.0110(10) 0.0191(10) 0.0224(12) -0.0012(8) 0.0055(9) 0.0018(8)
C4 0.0115(10) 0.0226(10) 0.0123(10) -0.0005(8) 0.0028(8) -0.0005(8)
C5 0.0088(9) 0.0215(10) 0.0139(10) 0.0025(8) 0.0031(8) 0.0004(8)
C6 0.0187(12) 0.0332(13) 0.0166(12) -0.0035(10) -0.0009(10) -0.0052(10)
C7 0.0214(13) 0.0416(15) 0.0236(14) 0.0137(11) 0.0036(11) 0.0074(11)
C8 0.0222(13) 0.0208(11) 0.0343(15) -0.0031(10) 0.0051(11) 0.0043(9)
C9 0.0177(12) 0.0327(13) 0.0140(11) -0.0014(9) 0.0027(9) 0.0006(10)
C10 0.0193(12) 0.0216(11) 0.0218(13) 0.0029(9) 0.0066(10) -0.0022(9)
C11 0.0242(11) 0.0181(10) 0.0093(10) 0.0000(8) 0.0042(8) -0.0048(9)
C12 0.0176(11) 0.0191(10) 0.0145(10) 0.0046(8) 0.0085(8) 0.0000(8)
C13 0.0173(11) 0.0217(10) 0.0103(10) 0.0033(8) 0.0023(8) -0.0050(8)
C14 0.0214(11) 0.0140(9) 0.0134(10) 0.0033(8) 0.0049(9) -0.0014(8)
C15 0.0170(10) 0.0204(10) 0.0107(10) 0.0039(8) 0.0025(8) -0.0016(8)
C16 0.0380(15) 0.0240(11) 0.0134(12) -0.0016(9) 0.0052(10) -0.0065(11)
C17 0.0237(13) 0.0310(13) 0.0275(14) 0.0064(11) 0.0130(11) 0.0056(10)
C18 0.0222(13) 0.0397(14) 0.0202(13) 0.0029(11) 0.0021(10) -0.0119(11)
C19 0.0472(17) 0.0148(11) 0.0235(14) 0.0018(9) 0.0075(12) 0.0015(11)
C20 0.0228(12) 0.0325(13) 0.0169(12) 0.0079(10) -0.0018(10) -0.0034(10)
C21 0.0256(13) 0.0189(10) 0.0167(12) -0.0024(9) -0.0013(10) 0.0035(9)
C22 0.0238(12) 0.0207(10) 0.0147(11) -0.0042(9) -0.0008(9) -0.0003(9)
C23 0.0195(11) 0.0229(11) 0.0128(11) -0.0036(8) -0.0013(9) 0.0028(9)
C24 0.0152(11) 0.0235(11) 0.0128(11) -0.0013(8) 0.0007(9) 0.0015(9)
C25 0.0201(12) 0.0184(10) 0.0226(13) -0.0002(9) 0.0002(10) 0.0034(9)
C26 0.0284(13) 0.0235(11) 0.0235(13) -0.0006(10) 0.0032(11) 0.0083(10)
C27 0.0333(14) 0.0156(10) 0.0194(12) -0.0026(9) 0.0032(10) 0.0010(9)
C28 0.0255(13) 0.0195(10) 0.0169(12) -0.0013(8) 0.0015(10) 0.0003(9)
C29 0.0195(11) 0.0119(9) 0.0166(11) 0.0002(8) 0.0018(9) 0.0021(8)
C30 0.0230(12) 0.0211(11) 0.0207(12) 0.0036(9) 0.0011(10) -0.0004(9)
C31 0.0291(14) 0.0201(11) 0.0316(14) 0.0039(9) -0.0119(11) -0.0070(10)
C32 0.0491(16) 0.0187(11) 0.0164(12) 0.0001(9) -0.0121(12) -0.0021(10)
C33 0.0410(15) 0.0292(12) 0.0157(12) 0.0041(9) 0.0020(11) 0.0035(11)
C34 0.0252(13) 0.0253(11) 0.0181(12) 0.0017(9) 0.0013(10) -0.0007(10)
C35 0.0172(11) 0.0186(10) 0.0120(10) -0.0005(8) -0.0022(8) 0.0019(8)
C36 0.0193(11) 0.0207(10) 0.0168(11) -0.0008(8) -0.0014(9) 0.0006(9)
C37 0.0305(13) 0.0170(10) 0.0191(12) -0.0018(9) -0.0101(10) 0.0029(9)
C38 0.0321(14) 0.0265(12) 0.0187(12) -0.0060(9) -0.0066(10) 0.0135(10)
C39 0.0245(13) 0.0411(14) 0.0176(12) 0.0001(10) 0.0020(10) 0.0138(11)
C40 0.0217(12) 0.0249(11) 0.0200(12) 0.0038(9) 0.0038(9) 0.0032(9)
C41 0.0098(10) 0.0206(10) 0.0172(11) 0.0044(8) 0.0026(8) 0.0010(8)
C42 0.0145(11) 0.0262(11) 0.0199(12) 0.0032(9) 0.0032(9) 0.0033(9)
C43 0.0136(11) 0.0444(14) 0.0189(13) 0.0096(10) 0.0055(9) 0.0075(10)
C44 0.0127(11) 0.0402(14) 0.0344(14) 0.0240(12) 0.0062(10) 0.0020(10)
C45 0.0155(11) 0.0226(11) 0.0363(14) 0.0119(10) 0.0016(10) -0.0021(9)
C46 0.0144(11) 0.0235(11) 0.0214(12) 0.0039(9) 0.0021(9) 0.0005(9)
C47 0.0192(11) 0.0152(9) 0.0114(10) 0.0041(8) 0.0043(8) -0.0003(8)
C48 0.0197(11) 0.0194(10) 0.0184(12) 0.0009(8) 0.0025(9) -0.0008(9)
C49 0.0269(13) 0.0224(11) 0.0185(12) 0.0038(9) 0.0080(10) 0.0072(9)
C50 0.0149(11) 0.0258(11) 0.0273(13) 0.0111(9) 0.0036(10) 0.0028(9)
C51 0.0211(12) 0.0191(10) 0.0220(12) 0.0050(9) -0.0043(10) -0.0026(9)
C52 0.0223(12) 0.0187(10) 0.0153(11) 0.0030(8) 0.0027(9) 0.0027(9)
B 0.0180(12) 0.0151(10) 0.0125(12) 0.0013(9) 0.0017(9) -0.0003(9)

loop_
_atom_site_label
_atom_site_type_symbol
_atom_site_thermal_displace_type
_atom_site_fract_x
_atom_site_fract_y
_atom_site_fract_z
_atom_site_occupancy
_atom_site_U_iso_or_equiv
Sc Sc Uani 0.05036(3) 0.06139(2) 0.27481(2) 1.000 0.0114(1)
O1 O Uani -0.07886(13) 0.03555(6) 0.17403(7) 1.000 0.0164(4)
O2 O Uani -0.02615(13) 0.15964(6) 0.27168(7) 1.000 0.0162(4)
C1 C Uani 0.27780(19) 0.09750(9) 0.28952(11) 1.000 0.0165(6)
C2 C Uani 0.28650(19) 0.03214(10) 0.28428(11) 1.000 0.0181(6)
C3 C Uani 0.23584(19) 0.01406(9) 0.21526(11) 1.000 0.0172(6)
C4 C Uani 0.19838(18) 0.06883(9) 0.17722(10) 1.000 0.0154(6)
C5 C Uani 0.22431(18) 0.11982(9) 0.22277(10) 1.000 0.0146(6)
C6 C Uani 0.3388(2) 0.13582(11) 0.35057(13) 1.000 0.0230(7)
C7 C Uani 0.3714(2) -0.00956(13) 0.33226(14) 1.000 0.0288(8)
C8 C Uani 0.2522(2) -0.04928(10) 0.18462(14) 1.000 0.0256(8)
C9 C Uani 0.1633(2) 0.07438(11) 0.09856(12) 1.000 0.0214(7)
C10 C Uani 0.2162(2) 0.18626(10) 0.19855(13) 1.000 0.0206(7)
C11 C Uani -0.0053(2) 0.06245(9) 0.40253(10) 1.000 0.0170(6)
C12 C Uani -0.12290(19) 0.05751(9) 0.35939(11) 1.000 0.0166(6)
C13 C Uani -0.12573(19) -0.00010(9) 0.32421(10) 1.000 0.0164(6)
C14 C Uani -0.00803(19) -0.03126(9) 0.34486(10) 1.000 0.0161(6)
C15 C Uani 0.06491(19) 0.00751(9) 0.39483(10) 1.000 0.0160(6)
C16 C Uani 0.0300(3) 0.10978(11) 0.45976(12) 1.000 0.0250(7)
C17 C Uani -0.2356(2) 0.10046(12) 0.35740(14) 1.000 0.0267(8)
C18 C Uani -0.2423(2) -0.02648(12) 0.28198(13) 1.000 0.0274(8)
C19 C Uani 0.0259(3) -0.09704(10) 0.32882(15) 1.000 0.0282(8)
C20 C Uani 0.1768(2) -0.01086(12) 0.44627(13) 1.000 0.0243(7)
C21 C Uani -0.0726(2) -0.02867(10) 0.14988(12) 1.000 0.0206(7)
C22 C Uani -0.1794(2) -0.03525(10) 0.09069(11) 1.000 0.0199(6)
C23 C Uani -0.1754(2) 0.02766(9) 0.05492(11) 1.000 0.0186(6)
C24 C Uani -0.1537(2) 0.07145(10) 0.11746(11) 1.000 0.0172(6)
C25 C Uani -0.1244(2) 0.18696(10) 0.22065(12) 1.000 0.0205(7)
C26 C Uani -0.1518(2) 0.25061(10) 0.24889(13) 1.000 0.0251(7)
C27 C Uani -0.0246(2) 0.26814(10) 0.28931(13) 1.000 0.0227(7)
C28 C Uani 0.0171(2) 0.20738(10) 0.32392(12) 1.000 0.0207(7)
C29 C Uani 0.4985(2) 0.20569(8) -0.07758(11) 1.000 0.0160(6)
C30 C Uani 0.3717(2) 0.18437(10) -0.08775(12) 1.000 0.0217(7)
C31 C Uani 0.3087(3) 0.17385(10) -0.15479(13) 1.000 0.0280(8)
C32 C Uani 0.3696(3) 0.18397(10) -0.21471(13) 1.000 0.0291(8)
C33 C Uani 0.4936(3) 0.20651(11) -0.20719(13) 1.000 0.0287(8)
C34 C Uani 0.5553(2) 0.21739(10) -0.14017(12) 1.000 0.0229(7)
C35 C Uani 0.51164(19) 0.28664(9) 0.02475(10) 1.000 0.0162(6)
C36 C Uani 0.5632(2) 0.34352(9) 0.00605(11) 1.000 0.0192(6)
C37 C Uani 0.5087(2) 0.40031(10) 0.02018(12) 1.000 0.0231(7)
C38 C Uani 0.3982(2) 0.40268(11) 0.05435(12) 1.000 0.0264(7)
C39 C Uani 0.3429(2) 0.34751(11) 0.07259(12) 1.000 0.0277(8)
C40 C Uani 0.3984(2) 0.29112(10) 0.05821(12) 1.000 0.0221(7)
C41 C Uani 0.54083(18) 0.16452(9) 0.05838(11) 1.000 0.0158(6)
C42 C Uani 0.5500(2) 0.17578(10) 0.13137(12) 1.000 0.0201(7)
C43 C Uani 0.5326(2) 0.12976(11) 0.18074(13) 1.000 0.0254(7)
C44 C Uani 0.5084(2) 0.06956(12) 0.15858(13) 1.000 0.0288(8)
C45 C Uani 0.5001(2) 0.05588(10) 0.08677(13) 1.000 0.0249(7)
C46 C Uani 0.5152(2) 0.10312(10) 0.03810(12) 1.000 0.0197(7)
C47 C Uani 0.72691(19) 0.21909(9) 0.00295(10) 1.000 0.0151(6)
C48 C Uani 0.7880(2) 0.17357(10) -0.03490(12) 1.000 0.0191(6)
C49 C Uani 0.9200(2) 0.16882(10) -0.03315(12) 1.000 0.0222(7)
C50 C Uani 0.9990(2) 0.20951(10) 0.00722(12) 1.000 0.0226(7)
C51 C Uani 0.9427(2) 0.25368(10) 0.04662(12) 1.000 0.0212(7)
C52 C Uani 0.8099(2) 0.25821(9) 0.04455(11) 1.000 0.0187(6)
B B Uani 0.5693(2) 0.21979(10) 0.00201(12) 1.000 0.0152(7)
H6 H Uiso 0.330(2) 0.1798(10) 0.3413(11) 1.000 0.020(6)
H6' H Uiso 0.302(2) 0.1272(10) 0.3971(13) 1.000 0.031(7)
H6" H Uiso 0.426(3) 0.1273(12) 0.3555(14) 1.000 0.046(8)
H7 H Uiso 0.398(2) 0.0103(10) 0.3753(13) 1.000 0.025(6)
H7' H Uiso 0.332(2) -0.0499(11) 0.3412(12) 1.000 0.033(7)
H7" H Uiso 0.451(2) -0.0168(11) 0.3093(13) 1.000 0.037(7)
H8 H Uiso 0.226(2) -0.0499(11) 0.1292(15) 1.000 0.045(8)
H8' H Uiso 0.342(2) -0.0621(10) 0.1915(12) 1.000 0.032(7)
H8" H Uiso 0.203(2) -0.0831(12) 0.2028(13) 1.000 0.036(7)
H9 H Uiso 0.242(3) 0.0855(12) 0.0769(14) 1.000 0.047(8)
H9' H Uiso 0.100(2) 0.1099(11) 0.0847(12) 1.000 0.031(6)
H9" H Uiso 0.129(2) 0.0344(11) 0.0797(12) 1.000 0.027(6)
H10 H Uiso 0.139(2) 0.1944(10) 0.1678(12) 1.000 0.027(6)
H10' H Uiso 0.224(2) 0.2157(12) 0.2364(14) 1.000 0.044(8)
H10" H Uiso 0.289(3) 0.1946(12) 0.1727(14) 1.000 0.044(8)
H16 H Uiso 0.107(2) 0.1324(11) 0.4516(12) 1.000 0.031(7)
H16' H Uiso 0.046(2) 0.0868(10) 0.5051(12) 1.000 0.021(6)
H16" H Uiso -0.049(3) 0.1387(13) 0.4633(14) 1.000 0.054(8)
H17 H Uiso -0.279(2) 0.1052(12) 0.3074(15) 1.000 0.045(8)
H17' H Uiso -0.299(3) 0.0837(12) 0.3868(14) 1.000 0.046(8)
H17" H Uiso -0.209(2) 0.1404(12) 0.3776(13) 1.000 0.041(8)
H18 H Uiso -0.307(2) -0.0305(11) 0.3115(13) 1.000 0.036(7)
H18' H Uiso -0.229(2) -0.0708(12) 0.2622(14) 1.000 0.046(8)
H18" H Uiso -0.280(2) 0.0024(11) 0.2412(13) 1.000 0.035(7)
H19 H Uiso -0.043(4) -0.1169(15) 0.3017(19) 1.000 0.083(12)
H19' H Uiso 0.033(4) -0.1226(16) 0.366(2) 1.000 0.094(13)
H19" H Uiso 0.078(4) -0.1001(18) 0.291(2) 1.000 0.115(15)
H20 H Uiso 0.146(2) -0.0126(10) 0.4959(13) 1.000 0.027(6)
H20' H Uiso 0.206(2) -0.0546(11) 0.4319(12) 1.000 0.028(6)
H20" H Uiso 0.244(2) 0.0197(11) 0.4506(12) 1.000 0.028(6)
D21 D Uiso 0.012(2) -0.0341(9) 0.1324(10) 1.000 0.014(5)
D21' D Uiso -0.079(2) -0.0553(9) 0.1913(12) 1.000 0.019(6)
D22 D Uiso -0.164(2) -0.0717(9) 0.0615(11) 1.000 0.017(6)
D22' D Uiso -0.265(2) -0.0432(10) 0.1134(11) 1.000 0.025(6)
D23 D Uiso -0.101(2) 0.0300(9) 0.0233(11) 1.000 0.017(6)
D23' D Uiso -0.255(2) 0.0391(9) 0.0261(11) 1.000 0.014(5)
D24 D Uiso -0.2318(19) 0.0829(8) 0.1363(10) 1.000 0.008(5)
D24' D Uiso -0.1043(18) 0.1106(9) 0.1080(10) 1.000 0.008(5)
D25 D Uiso -0.201(2) 0.1575(9) 0.2150(10) 1.000 0.015(5)
D25' D Uiso -0.0866(18) 0.1916(8) 0.1762(11) 1.000 0.007(5)
D26 D Uiso -0.177(2) 0.2800(10) 0.2076(12) 1.000 0.023(6)
D26' D Uiso -0.217(2) 0.2475(10) 0.2808(12) 1.000 0.023(6)
D27 D Uiso -0.027(2) 0.2976(10) 0.3243(12) 1.000 0.028(6)
D27' D Uiso 0.038(2) 0.2799(9) 0.2546(11) 1.000 0.016(6)
D28 D Uiso 0.105(2) 0.2021(9) 0.3350(11) 1.000 0.016(6)
D28' D Uiso -0.029(2) 0.2006(9) 0.3655(11) 1.000 0.017(6)
H30 H Uiso 0.326(2) 0.1764(9) -0.0479(11) 1.000 0.014(5)
H31 H Uiso 0.224(2) 0.1595(10) -0.1593(12) 1.000 0.029(7)
H32 H Uiso 0.330(2) 0.1759(10) -0.2598(12) 1.000 0.023(6)
H33 H Uiso 0.536(2) 0.2136(11) -0.2506(14) 1.000 0.041(7)
H34 H Uiso 0.642(2) 0.2340(10) -0.1362(11) 1.000 0.019(6)
H36 H Uiso 0.642(2) 0.3455(9) -0.0191(12) 1.000 0.021(6)
H37 H Uiso 0.547(2) 0.4398(10) 0.0071(11) 1.000 0.020(6)
H38 H Uiso 0.357(2) 0.4412(11) 0.0655(13) 1.000 0.037(7)
H39 H Uiso 0.269(2) 0.3485(11) 0.0963(13) 1.000 0.034(7)
H40 H Uiso 0.359(2) 0.2544(10) 0.0693(11) 1.000 0.020(6)
H42 H Uiso 0.568(2) 0.2154(9) 0.1487(11) 1.000 0.017(6)
H43 H Uiso 0.539(2) 0.1384(10) 0.2290(13) 1.000 0.028(7)
H44 H Uiso 0.494(2) 0.0372(10) 0.1900(12) 1.000 0.022(6)
H45 H Uiso 0.482(2) 0.0123(10) 0.0708(11) 1.000 0.023(6)
H46 H Uiso 0.505(2) 0.0911(10) -0.0104(13) 1.000 0.027(6)
H48 H Uiso 0.737(2) 0.1464(9) -0.0645(11) 1.000 0.016(6)
H49 H Uiso 0.959(2) 0.1372(10) -0.0588(11) 1.000 0.020(6)
H50 H Uiso 1.088(2) 0.2084(9) 0.0082(11) 1.000 0.019(6)
H51 H Uiso 0.998(2) 0.2797(10) 0.0760(12) 1.000 0.026(6)
H52 H Uiso 0.773(2) 0.2897(10) 0.0720(11) 1.000 0.022(6)

loop_
_atom_type_symbol
_atom_type_description
_atom_type_scat_dispersion_real
_atom_type_scat_dispersion_imag
_atom_type_scat_source
Sc Sc 0.2519 0.3716 'International Tables Vol C Tables 4.2.6.8 and 6.1.1.4'
O O 0.0106 0.0060 'International Tables Vol C Tables 4.2.6.8 and 6.1.1.4'
B B 0.0013 0.0007 'International Tables Vol C Tables 4.2.6.8 and 6.1.1.4'
D D 0.0000 0.0000 'International Tables Vol C Tables 4.2.6.8 and 6.1.1.4'
H H 0.0000 0.0000 'International Tables Vol C Tables 4.2.6.8 and 6.1.1.4'
C C 0.0033 0.0016 'International Tables Vol C Tables 4.2.6.8 and 6.1.1.4'

loop_
_geom_angle_atom_site_label_1
_geom_angle_atom_site_label_2
_geom_angle_atom_site_label_3
_geom_angle
_geom_angle_publ_flag
O1 Sc O2 91.59(5) yes
O1 Sc C1 130.17(6) yes
O1 Sc C5 100.77(6) yes
O1 Sc C14 95.27(6) yes
O2 Sc C1 92.45(6) yes
O2 Sc C5 77.79(6) yes
O2 Sc C14 130.88(6) yes
C1 Sc C5 32.90(6) yes
C1 Sc C14 118.08(7) yes
C5 Sc C14 146.82(7) yes
Sc O1 C21 116.68(11) yes
Sc O1 C24 134.43(11) yes
C21 O1 C24 107.81(15) yes
Sc O2 C25 128.16(11) yes
Sc O2 C28 123.66(11) yes
C25 O2 C28 108.18(15) yes
Sc C1 C2 75.48(12) yes
Sc C1 C5 73.67(11) yes
Sc C1 C6 125.57(14) yes
C2 C1 C5 107.36(18) no
C2 C1 C6 124.96(19) no
C5 C1 C6 126.68(18) no
C1 C2 C3 108.54(18) no
C1 C2 C7 126.2(2) no
C3 C2 C7 122.5(2) no
C2 C3 C4 107.39(17) no
C2 C3 C8 124.14(19) no
C4 C3 C8 126.72(19) no
C3 C4 C5 108.22(17) no
C3 C4 C9 126.69(18) no
C5 C4 C9 123.95(18) no
Sc C5 C1 73.43(11) yes
Sc C5 C4 75.21(11) yes
Sc C5 C10 125.42(13) yes
C1 C5 C4 108.47(17) no
C1 C5 C10 126.99(18) no
C4 C5 C10 123.76(18) no
C12 C11 C15 108.11(17) no
C12 C11 C16 127.1(2) no
C15 C11 C16 123.40(19) no
C11 C12 C13 108.40(17) no
C11 C12 C17 127.41(19) no
C13 C12 C17 123.66(19) no
C12 C13 C14 108.05(17) no
C12 C13 C18 124.25(19) no
C14 C13 C18 127.05(18) no
Sc C14 C13 74.33(11) yes
Sc C14 C15 75.00(11) yes
Sc C14 C19 124.76(15) yes
C13 C14 C15 107.28(17) no
C13 C14 C19 127.3(2) no
C15 C14 C19 124.5(2) no
C11 C15 C14 108.12(17) no
C11 C15 C20 122.44(18) no
C14 C15 C20 127.44(19) no
O1 C21 C22 105.56(16) yes
C21 C22 C23 101.29(17) no
C22 C23 C24 102.50(17) no
O1 C24 C23 105.49(16) yes
O2 C25 C26 106.14(17) yes
C25 C26 C27 102.49(17) no
C26 C27 C28 101.78(17) no
O2 C28 C27 105.05(17) yes
C1 C6 H6 111.9(13) no
C1 C6 H6' 113.4(13) no
C1 C6 H6" 107.8(16) no
H6 C6 H6' 107.4(17) no
H6 C6 H6" 107(2) no
H6' C6 H6" 109(2) no
C2 C7 H7 111.0(14) no
C2 C7 H7' 113.5(13) no
C2 C7 H7" 107.5(14) no
H7 C7 H7' 110.3(19) no
H7 C7 H7" 105.3(19) no
H7' C7 H7" 108.8(19) no
C3 C8 H8 111.5(13) no
C3 C8 H8' 110.6(13) no
C3 C8 H8" 117.3(14) no
H8 C8 H8' 106.2(18) no
H8 C8 H8" 104.3(19) no
H8' C8 H8" 106.1(19) no
C4 C9 H9 107.5(16) no
C4 C9 H9' 113.5(13) no
C4 C9 H9" 109.5(13) no
H9 C9 H9' 105(2) no
H9 C9 H9" 111(2) no
H9' C9 H9" 110.8(18) no
C5 C10 H10 112.1(13) no
C5 C10 H10' 114.0(16) no
C5 C10 H10" 108.0(16) no
H10 C10 H10' 109.6(19) no
H10 C10 H10" 109(2) no
H10' C10 H10" 104(2) no
C11 C16 H16 112.0(14) no
C11 C16 H16' 107.0(13) no
C11 C16 H16" 108.2(15) no
H16 C16 H16' 108.6(18) no
H16 C16 H16" 113(2) no
H16' C16 H16" 108.0(19) no
C12 C17 H17 111.3(14) no
C12 C17 H17' 109.7(16) no
C12 C17 H17" 110.1(13) no
H17 C17 H17' 108(2) no
H17 C17 H17" 111(2) no
H17' C17 H17" 107(2) no
C13 C18 H18 108.6(15) no
C13 C18 H18' 114.1(12) no
C13 C18 H18" 113.4(13) no
H18 C18 H18' 105(2) no
H18 C18 H18" 105.0(19) no
H18' C18 H18" 110(2) no
C14 C19 H19 111(2) no
C14 C19 H19' 115(2) no
C14 C19 H19" 113(2) no
H19 C19 H19' 98(3) no
H19 C19 H19" 91(3) no
H19' C19 H19" 123(4) no
C15 C20 H20 107.9(12) no
C15 C20 H20' 107.6(12) no
C15 C20 H20" 113.1(14) no
H20 C20 H20' 109.7(18) no
H20 C20 H20" 104.0(18) no
H20' C20 H20" 114.4(18) no
O1 C21 D21 106.8(11) yes
O1 C21 D21' 107.2(12) yes
C22 C21 D21 111.4(11) yes
C22 C21 D21' 115.7(13) yes
D21 C21 D21' 109.7(17) yes
C21 C22 D22 110.0(12) yes
C21 C22 D22' 108.2(11) yes
C23 C22 D22 116.7(12) yes
C23 C22 D22' 113.1(12) yes
D22 C22 D22' 107.2(17) yes
C22 C23 D23 111.1(11) yes
C22 C23 D23' 114.4(12) yes
C24 C23 D23 111.2(11) yes
C24 C23 D23' 109.3(12) yes
D23 C23 D23' 108.3(17) yes
O1 C24 D24 106.0(11) yes
O1 C24 D24' 108.7(11) yes
C23 C24 D24 112.7(11) yes
C23 C24 D24' 114.8(11) yes
D24 C24 D24' 108.8(15) yes
O2 C25 D25 108.2(11) yes
O2 C25 D25' 107.0(11) yes
C26 C25 D25 115.3(11) yes
C26 C25 D25' 108.8(10) yes
D25 C25 D25' 111.0(15) yes
C25 C26 D26 109.7(13) yes
C25 C26 D26' 109.4(13) yes
C27 C26 D26 112.2(12) yes
C27 C26 D26' 110.2(13) yes
D26 C26 D26' 112.4(18) yes
C26 C27 D27 116.7(13) yes
C26 C27 D27' 109.3(12) yes
C28 C27 D27 108.3(14) yes
C28 C27 D27' 108.8(11) yes
D27 C27 D27' 111.3(18) yes
O2 C28 D28 107.3(12) yes
O2 C28 D28' 107.2(12) yes
C27 C28 D28 116.1(12) yes
C27 C28 D28' 109.6(12) yes
D28 C28 D28' 111.0(18) yes
C30 C29 C34 114.87(19) no
C30 C29 B 121.46(18) yes
C34 C29 B 123.55(18) yes
C29 C30 C31 122.4(2) no
C30 C31 C32 120.8(3) no
C31 C32 C33 118.8(2) no
C32 C33 C34 120.1(2) no
C29 C34 C33 123.1(2) no
C36 C35 C40 114.80(18) no
C36 C35 B 122.84(17) yes
C40 C35 B 122.05(17) yes
C35 C36 C37 123.15(19) no
C36 C37 C38 120.2(2) no
C37 C38 C39 118.5(2) no
C38 C39 C40 120.7(2) no
C35 C40 C39 122.6(2) no
C42 C41 C46 115.39(19) no
C42 C41 B 121.12(17) yes
C46 C41 B 123.34(18) yes
C41 C42 C43 122.8(2) no
C42 C43 C44 120.0(2) no
C43 C44 C45 119.4(2) no
C44 C45 C46 119.6(2) no
C41 C46 C45 122.8(2) no
C48 C47 C52 114.79(18) no
C48 C47 B 120.49(17) yes
C52 C47 B 124.48(17) yes
C47 C48 C49 123.0(2) no
C48 C49 C50 120.5(2) no
C49 C50 C51 118.2(2) no
C50 C51 C52 121.0(2) no
C47 C52 C51 122.51(19) no
C31 C30 H30 117.8(13) no
C29 C30 H30 119.8(13) no
C30 C31 H31 119.7(14) no
C32 C31 H31 119.5(14) no
C33 C32 H32 119.3(13) no
C31 C32 H32 121.9(14) no
C32 C33 H33 117.9(14) no
C34 C33 H33 122.0(14) no
C29 C34 H34 118.3(12) no
C33 C34 H34 118.6(12) no
C37 C36 H36 115.6(11) no
C35 C36 H36 121.3(11) no
C36 C37 H37 121.9(13) no
C38 C37 H37 117.9(12) no
C37 C38 H38 123.1(13) no
C39 C38 H38 118.4(13) no
C40 C39 H39 119.9(15) no
C38 C39 H39 119.3(15) no
C35 C40 H40 117.4(13) no
C39 C40 H40 119.9(13) no
C41 C42 H42 120.1(13) no
C43 C42 H42 117.1(13) no
C44 C43 H43 118.7(14) no
C42 C43 H43 121.2(14) no
C43 C44 H44 122.8(14) no
C45 C44 H44 117.8(14) no
C46 C45 H45 121.2(12) no
C44 C45 H45 119.2(12) no
C41 C46 H46 121.6(13) no
C45 C46 H46 115.5(13) no
C47 C48 H48 118.6(13) no
C49 C48 H48 118.4(13) no
C50 C49 H49 118.2(13) no
C48 C49 H49 121.3(13) no
C49 C50 H50 122.5(12) no
C51 C50 H50 119.3(12) no
C50 C51 H51 117.2(13) no
C52 C51 H51 121.8(13) no
C51 C52 H52 119.4(13) no
C47 C52 H52 118.1(13) no
C29 B C41 111.54(16) yes
C29 B C47 111.56(16) yes
C35 B C47 113.63(16) yes
C41 B C47 103.48(15) yes
C35 B C41 111.74(16) yes
C29 B C35 105.09(15) yes

loop_
_geom_bond_atom_site_label_1
_geom_bond_atom_site_label_2
_geom_bond_distance
_geom_bond_publ_flag
Sc O1 2.2964(14) yes
Sc O2 2.2652(14) yes
Sc C1 2.498(2) yes
Sc C5 2.5008(19) yes
Sc C14 2.510(2) yes
O1 C21 1.463(3) yes
O1 C24 1.482(2) yes
O2 C25 1.464(3) yes
O2 C28 1.468(3) yes
C1 C2 1.417(3) no
C1 C5 1.416(3) no
C1 C6 1.511(3) no
C2 C3 1.416(3) no
C2 C7 1.505(3) no
C3 C4 1.419(3) no
C3 C8 1.501(3) no
C4 C5 1.408(3) no
C4 C9 1.504(3) no
C5 C10 1.505(3) no
C11 C12 1.413(3) no
C11 C15 1.411(3) no
C11 C16 1.508(3) no
C12 C13 1.409(3) no
C12 C17 1.499(3) no
C13 C14 1.425(3) no
C13 C18 1.504(3) no
C14 C15 1.427(3) no
C14 C19 1.502(3) no
C15 C20 1.501(3) no
C21 C22 1.510(3) no
C22 C23 1.520(3) no
C23 C24 1.515(3) no
C25 C26 1.512(3) no
C26 C27 1.517(3) no
C27 C28 1.511(3) no
C6 H6 0.97(2) no
C6 H6' 1.02(2) no
C6 H6" 0.93(3) no
C7 H7 0.94(2) no
C7 H7' 0.99(2) no
C7 H7" 0.99(2) no
C8 H8 1.06(3) no
C8 H8' 0.98(2) no
C8 H8" 0.98(2) no
C9 H9 0.99(3) no
C9 H9' 1.03(2) no
C9 H9" 0.99(2) no
C10 H10 0.96(2) no
C10 H10' 0.96(3) no
C10 H10" 0.96(3) no
C16 H16 0.97(2) no
C16 H16' 0.99(2) no
C16 H16" 1.04(3) no
C17 H17 1.01(3) no
C17 H17' 0.98(3) no
C17 H17" 0.97(3) no
C18 H18 0.93(2) no
C18 H18' 1.04(3) no
C18 H18" 1.04(2) no
C19 H19 0.95(4) no
C19 H19' 0.89(4) no
C19 H19" 0.95(4) no
C20 H20 1.03(2) no
C20 H20' 1.04(2) no
C20 H20" 0.96(2) no
C21 D21 0.98(2) yes
C21 D21' 0.98(2) yes
C22 D22 0.98(2) yes
C22 D22' 1.05(2) yes
C23 D23 1.03(2) yes
C23 D23' 0.98(2) yes
C24 D24 0.96(2) yes
C24 D24' 1.016(19) yes
C25 D25 1.02(2) yes
C25 D25' 0.97(2) yes
C26 D26 1.02(2) yes
C26 D26' 0.96(2) yes
C27 D27 0.92(2) yes
C27 D27' 1.01(2) yes
C28 D28 0.93(2) yes
C28 D28' 0.98(2) yes
C29 C30 1.402(3) no
C29 C34 1.403(3) no
C29 B 1.641(3) yes
C30 C31 1.390(3) no
C31 C32 1.376(4) no
C32 C33 1.382(4) no
C33 C34 1.386(3) no
C35 C36 1.401(3) no
C35 C40 1.405(3) no
C35 B 1.638(3) yes
C36 C37 1.389(3) no
C37 C38 1.385(3) no
C38 C39 1.383(3) no
C39 C40 1.388(3) no
C41 C42 1.399(3) no
C41 C46 1.398(3) no
C41 B 1.648(3) yes
C42 C43 1.389(3) no
C43 C44 1.381(3) no
C44 C45 1.387(3) no
C45 C46 1.395(3) no
C47 C48 1.408(3) no
C47 C52 1.397(3) no
C47 B 1.651(3) yes
C48 C49 1.385(3) no
C49 C50 1.384(3) no
C50 C51 1.380(3) no
C51 C52 1.393(3) no
C30 H30 0.95(2) no
C31 H31 0.94(2) no
C32 H32 0.93(2) no
C33 H33 0.99(3) no
C34 H34 0.97(2) no
C36 H36 1.00(2) no
C37 H37 0.98(2) no
C38 H38 0.97(2) no
C39 H39 0.93(2) no
C40 H40 0.93(2) no
C42 H42 0.93(2) no
C43 H43 0.93(2) no
C44 H44 0.94(2) no
C45 H45 1.00(2) no
C46 H46 0.95(2) no
C48 H48 0.94(2) no
C49 H49 0.95(2) no
C50 H50 0.93(2) no
C51 H51 0.95(2) no
C52 H52 0.96(2) no

loop_
_geom_contact_atom_site_label_1
_geom_contact_atom_site_label_2
_geom_contact_distance
_geom_contact_site_symmetry_2
_geom_contact_publ_flag
Sc C8 3.720(2) . no
Sc C16 3.685(2) . no
Sc C17 3.620(2) . no
O1 C3 3.346(2) . no
O1 C9 3.152(3) . no
O1 C18 3.103(3) . no
O2 C17 3.133(3) . no
O2 C11 3.239(2) . no
O2 C12 2.998(2) . no
O1 H18" 2.67(2) . no
O2 H10 2.85(2) . no
C2 C44 3.587(3) . no
C2 C15 3.326(3) . no
C2 C20 3.511(3) . no
C3 C44 3.373(3) . no
C3 O1 3.346(2) . no
C3 C21 3.469(3) . no
C4 C44 3.306(3) . no
C4 C21 3.531(3) . no
C5 C44 3.502(3) . no
C5 C43 3.414(3) . no
C7 C20 3.119(3) . no
C7 C37 3.532(3) 2_645 no
C7 C15 3.556(3) . no
C8 C21 3.432(3) . no
C8 Sc 3.720(2) . no
C9 O1 3.152(3) . no
C9 C24 3.380(3) . no
C9 C21 3.535(3) . no
C9 C45 3.584(3) . no
C10 C28 3.350(3) . no
C10 C43 3.583(3) . no
C10 C32 3.549(3) 4_555 no
C11 C28 3.482(3) . no
C11 O2 3.239(2) . no
C12 O2 2.998(2) . no
C13 C21 3.462(3) . no
C15 C2 3.326(3) . no
C15 C7 3.556(3) . no
C16 Sc 3.685(2) . no
C16 C28 3.319(3) . no
C16 C51 3.540(3) 4_455 no
C17 O2 3.133(3) . no
C17 Sc 3.620(2) . no
C17 C25 3.489(3) . no
C18 O1 3.103(3) . no
C18 C21 3.216(3) . no
C20 C2 3.511(3) . no
C20 C7 3.119(3) . no
C21 C13 3.462(3) . no
C21 C9 3.535(3) . no
C21 C8 3.432(3) . no
C21 C18 3.216(3) . no
C21 C3 3.469(3) . no
C21 C4 3.531(3) . no
C22 C31 3.548(3) 3_555 no
C23 C48 3.581(3) 1_455 no
C23 C45 3.568(3) 1_455 no
C24 C25 3.164(3) . no
C24 C9 3.380(3) . no
C25 C17 3.489(3) . no
C25 C24 3.164(3) . no
C28 C16 3.319(3) . no
C28 C11 3.482(3) . no
C28 C10 3.350(3) . no
C30 C46 3.210(3) . no
C30 C40 3.589(3) . no
C31 C22 3.548(3) 3_555 no
C32 C10 3.549(3) 4_554 no
C34 C48 3.138(3) . no
C36 C52 3.199(3) . no
C37 C7 3.532(3) 2_655 no
C40 C42 3.193(3) . no
C40 C30 3.589(3) . no
C42 C40 3.193(3) . no
C43 C10 3.583(3) . no
C43 C5 3.414(3) . no
C44 C4 3.306(3) . no
C44 C2 3.587(3) . no
C44 C3 3.373(3) . no
C44 C5 3.502(3) . no
C45 C9 3.584(3) . no
C45 C23 3.568(3) 1_655 no
C46 C30 3.210(3) . no
C48 C34 3.138(3) . no
C48 C23 3.581(3) 1_655 no
C51 C16 3.540(3) 4_654 no
C52 C36 3.199(3) . no
C1 D28 3.07(2) . no
C2 H44 2.95(2) . no
C3 D21 2.88(2) . no
C3 H44 2.84(2) . no
C4 D21 3.02(2) . no
C6 H10' 2.93(3) . no
C6 H7 2.81(2) . no
C6 D28 2.83(2) . no
C7 H8' 2.89(2) . no
C7 H20" 2.80(2) . no
C7 H20' 2.86(2) . no
C7 H6" 3.03(3) . no
C8 H7" 3.07(2) . no
C8 H19" 3.06(4) . no
C8 D21 2.63(2) . no
C8 H9" 2.89(2) . no
C8 H7' 3.00(2) . no
C9 D21 2.93(2) . no
C9 H8 2.81(2) . no
C9 D24' 2.936(19) . no
C9 H10 2.93(2) . no
C9 D22 3.04(2) 3_555 no
C10 H9' 2.89(2) . no
C10 D28 2.96(2) . no
C10 D27' 3.02(2) . no
C10 H6 2.85(2) . no
C11 D28' 3.07(2) . no
C11 H20 2.76(2) 3_556 no
C12 H20 2.94(2) 3_556 no
C13 D21' 2.87(2) . no
C14 D21' 2.98(2) . no
C15 H16' 3.09(2) 3_556 no
C16 H20 2.96(2) . no
C16 D28' 2.68(2) . no
C16 H20" 2.99(2) . no
C16 H17" 2.89(2) . no
C16 H20 2.97(2) 3_556 no
C17 H16" 2.78(3) . no
C17 D28' 3.05(2) . no
C17 D25 3.022(19) . no
C17 H36 3.02(2) 4_455 no
C17 H18 3.03(2) . no
C17 H18" 3.06(2) . no
C18 D21' 2.62(2) . no
C18 H17 2.91(3) . no
C18 H19 2.86(4) . no
C19 D21' 2.87(2) . no
C19 H20' 2.73(2) . no
C19 H18' 2.89(2) . no
C20 H16' 2.81(2) . no
C20 H7' 2.83(2) . no
C20 H7 2.83(2) . no
C20 H16' 3.07(2) 3_556 no
C21 H18' 2.96(2) . no
C21 H9" 2.94(2) . no
C21 H18" 2.99(2) . no
C22 H31 3.04(2) 3_555 no
C23 H9" 2.97(2) 3_555 no
C24 D25' 2.880(18) . no
C24 H9' 2.91(2) . no
C24 D25 2.701(19) . no
C25 H17 3.00(3) . no
C25 D24 2.916(18) . no
C25 H10 3.04(2) . no
C25 D24' 2.722(19) . no
C28 H16 2.98(2) . no
C28 H10' 2.87(2) . no
C28 H17" 3.04(2) . no
C29 H46 2.78(2) . no
C29 H48 2.80(2) . no
C30 H46 2.78(2) . no
C31 H18' 3.07(3) 3_555 no
C31 D22' 2.97(2) 3_555 no
C32 H10' 2.75(2) 4_554 no
C32 H18' 2.95(3) 3_555 no
C34 D26' 3.04(2) 4_654 no
C34 H48 2.74(2) . no
C35 H52 2.80(2) . no
C35 H42 2.82(2) . no
C36 H52 2.68(2) . no
C37 H6' 3.08(2) 4_554 no
C38 H20" 2.94(2) 4_554 no
C40 H42 2.86(2) . no
C41 H30 2.88(2) . no
C41 H40 2.74(2) . no
C42 D24 3.036(19) 1_655 no
C42 H40 2.79(2) . no
C42 H10" 2.95(3) . no
C42 D25 2.94(2) 1_655 no
C43 H17 3.00(3) 1_655 no
C43 D25 2.87(2) 1_655 no
C43 D24 2.87(2) 1_655 no
C43 H10" 2.90(3) . no
C44 D24 2.81(2) 1_655 no
C44 H9 3.07(3) . no
C44 H18" 2.96(2) 1_655 no
C45 D23' 2.94(2) 1_655 no
C45 H9 2.77(3) . no
C45 D24 2.93(2) 1_655 no
C46 D23' 2.81(2) 1_655 no
C46 H30 2.91(2) . no
C46 H9 3.05(3) . no
C47 H36 2.89(2) . no
C47 H34 2.72(2) . no
C48 H34 2.67(2) . no
C49 D27 2.91(2) 4_654 no
C49 H9' 3.05(2) 1_655 no
C49 D24' 2.990(19) 1_655 no
C50 H9' 2.75(2) 1_655 no
C51 H16" 2.81(3) 4_654 no
C51 D25' 2.84(2) 1_655 no
C52 H36 2.77(2) . no
C52 D25' 2.99(2) 1_655 no
H6 H10' 2.31(3) . no
H6 D28 2.40(3) . no
H6 C10 2.85(2) . no
H6' C37 3.08(2) 4_555 no
H6' H16 2.39(3) . no
H6" C7 3.03(3) . no
H6" H7 2.57(3) . no
H7 C20 2.83(2) . no
H7 H6" 2.57(3) . no
H7 C6 2.81(2) . no
H7 H20" 2.27(3) . no
H7' C8 3.00(2) . no
H7' C20 2.83(2) . no
H7' H20' 2.27(3) . no
H7" H18 2.55(3) 1_655 no
H7" H8' 2.59(3) . no
H7" C8 3.07(2) . no
H8 C9 2.81(2) . no
H8 D21 2.28(3) . no
H8 H48 2.47(3) 3_655 no
H8 H9" 2.24(3) . no
H8' H7" 2.59(3) . no
H8' C7 2.89(2) . no
H8" D21 2.52(3) . no
H8" H19" 2.26(5) . no
H9 C46 3.05(3) . no
H9 C44 3.07(3) . no
H9 C45 2.77(3) . no
H9' C49 3.05(2) 1_455 no
H9' C50 2.75(2) 1_455 no
H9' H10 2.42(3) . no
H9' D24' 2.23(3) . no
H9' C10 2.89(2) . no
H9' C24 2.91(2) . no
H9' H50 2.57(3) 1_455 no
H9" D23 2.54(3) . no
H9" C23 2.97(2) 3_555 no
H9" C8 2.89(2) . no
H9" C21 2.94(2) . no
H9" H8 2.24(3) . no
H9" D21 2.22(3) . no
H9" D23 2.39(3) 3_555 no
H10 O2 2.85(2) . no
H10 C9 2.93(2) . no
H10 D25' 2.39(3) . no
H10 H9' 2.42(3) . no
H10 C25 3.04(2) . no
H10' C28 2.87(2) . no
H10' C6 2.93(3) . no
H10' D27' 2.45(3) . no
H10' D28 2.37(3) . no
H10' H6 2.31(3) . no
H10' H32 2.59(3) 4_555 no
H10' C32 2.75(2) 4_555 no
H10" C43 2.90(3) . no
H10" C42 2.95(3) . no
H10" H40 2.52(3) . no
H16 H6' 2.39(3) . no
H16 D28' 2.53(3) . no
H16 C28 2.98(2) . no
H16' C15 3.09(2) 3_556 no
H16' H20 2.40(3) . no
H16' C20 3.07(2) 3_556 no
H16' H20 2.57(3) 3_556 no
H16' C20 2.81(2) . no
H16" C17 2.78(3) . no
H16" H17" 2.21(4) . no
H16" D28' 2.31(3) . no
H16" C51 2.81(3) 4_455 no
H17 C25 3.00(3) . no
H17 C43 3.00(3) 1_455 no
H17 H18" 2.55(4) . no
H17 C18 2.91(3) . no
H17 D25 2.30(3) . no
H17 H43 2.41(3) 1_455 no
H17' H36 2.47(3) 4_455 no
H17" C28 3.04(2) . no
H17" H16" 2.21(4) . no
H17" D28' 2.32(3) . no
H17" C16 2.89(2) . no
H18 C17 3.03(2) . no
H18 H7" 2.55(3) 1_455 no
H18 H38 2.52(3) 2_545 no
H18' C31 3.07(3) 3_555 no
H18' H19 2.25(5) . no
H18' D21' 2.20(3) . no
H18' C19 2.89(2) . no
H18' C21 2.96(2) . no
H18' H32 2.50(3) 3_555 no
H18' C32 2.95(3) 3_555 no
H18" C44 2.96(2) 1_455 no
H18" C21 2.99(2) . no
H18" O1 2.67(2) . no
H18" H17 2.55(4) . no
H18" H44 2.58(3) 1_455 no
H18" C17 3.06(2) . no
H19 C18 2.86(4) . no
H19 H18' 2.25(5) . no
H19 D21' 2.48(4) . no
H19 D27' 2.47(4) 2_545 no
H19' H51 2.41(4) 2_645 no
H19' H20' 2.56(4) . no
H19" C8 3.06(4) . no
H19" H8" 2.26(5) . no
H19" D21' 2.57(4) . no
H20 C12 2.94(2) 3_556 no
H20 H16' 2.57(3) 3_556 no
H20 H16' 2.40(3) . no
H20 C16 2.97(2) 3_556 no
H20 C16 2.96(2) . no
H20 C11 2.76(2) 3_556 no
H20' C7 2.86(2) . no
H20' C19 2.73(2) . no
H20' H7' 2.27(3) . no
H20' H19' 2.56(4) . no
H20" C16 2.99(2) . no
H20" H7 2.27(3) . no
H20" C38 2.94(2) 4_555 no
H20" C7 2.80(2) . no
H20" H38 2.52(3) 4_555 no
D21 H8" 2.52(3) . no
D21 H9" 2.22(3) . no
D21 H8 2.28(3) . no
D21 C3 2.88(2) . no
D21 C4 3.02(2) . no
D21 C9 2.93(2) . no
D21 C8 2.63(2) . no
D21' C14 2.98(2) . no
D21' C18 2.62(2) . no
D21' C13 2.87(2) . no
D21' H18' 2.20(3) . no
D21' H19 2.48(4) . no
D21' C19 2.87(2) . no
D21' H19" 2.57(4) . no
D22 H49 2.58(3) 3_655 no
D22 C9 3.04(2) 3_555 no
D22' C31 2.97(2) 3_555 no
D23 H9" 2.54(3) . no
D23 H9" 2.39(3) 3_555 no
D23' C45 2.94(2) 1_455 no
D23' C46 2.81(2) 1_455 no
D24 C43 2.87(2) 1_455 no
D24 C44 2.81(2) 1_455 no
D24 C42 3.036(19) 1_455 no
D24 C25 2.916(18) . no
D24 D25 2.20(3) . no
D24 C45 2.93(2) 1_455 no
D24' D25 2.57(3) . no
D24' H9' 2.23(3) . no
D24' C9 2.936(19) . no
D24' C25 2.722(19) . no
D24' C49 2.990(19) 1_455 no
D24' D25' 2.17(3) . no
D25 H17 2.30(3) . no
D25 D24' 2.57(3) . no
D25 C24 2.701(19) . no
D25 D24 2.20(3) . no
D25 C17 3.022(19) . no
D25 C42 2.94(2) 1_455 no
D25 C43 2.87(2) 1_455 no
D25' C24 2.880(18) . no
D25' C52 2.99(2) 1_455 no
D25' H10 2.39(3) . no
D25' C51 2.84(2) 1_455 no
D25' D24' 2.17(3) . no
D26 H52 2.58(3) 1_455 no
D26' H34 2.30(3) 4_455 no
D26' C34 3.04(2) 4_455 no
D27 C49 2.91(2) 4_455 no
D27' C10 3.02(2) . no
D27' H10' 2.45(3) . no
D27' H19 2.47(4) 2_555 no
D28 C10 2.96(2) . no
D28 H6 2.40(3) . no
D28 C6 2.83(2) . no
D28 C1 3.07(2) . no
D28 H10' 2.37(3) . no
D28' H16" 2.31(3) . no
D28' H17" 2.32(3) . no
D28' C11 3.07(2) . no
D28' C16 2.68(2) . no
D28' C17 3.05(2) . no
D28' H16 2.53(3) . no
H30 C41 2.88(2) . no
H30 C46 2.91(2) . no
H31 C22 3.04(2) 3_555 no
H32 H18' 2.50(3) 3_555 no
H32 H10' 2.59(3) 4_554 no
H33 H42 2.50(3) 4_554 no
H34 C47 2.72(2) . no
H34 C48 2.67(2) . no
H34 H48 2.48(3) . no
H34 D26' 2.30(3) 4_654 no
H36 C47 2.89(2) . no
H36 C52 2.77(2) . no
H36 H52 2.42(3) . no
H36 C17 3.02(2) 4_654 no
H36 H17' 2.47(3) 4_654 no
H38 H18 2.52(3) 2_555 no
H38 H20" 2.52(3) 4_554 no
H40 C41 2.74(2) . no
H40 C42 2.79(2) . no
H40 H10" 2.52(3) . no
H42 C35 2.82(2) . no
H42 C40 2.86(2) . no
H42 H33 2.50(3) 4_555 no
H43 H17 2.41(3) 1_655 no
H44 C2 2.95(2) . no
H44 C3 2.84(2) . no
H44 H18" 2.58(3) 1_655 no
H45 H46 2.52(3) 3_655 no
H46 C29 2.78(2) . no
H46 C30 2.78(2) . no
H46 H45 2.52(3) 3_655 no
H48 C29 2.80(2) . no
H48 C34 2.74(2) . no
H48 H34 2.48(3) . no
H48 H8 2.47(3) 3_655 no
H49 D22 2.58(3) 3_655 no
H50 H9' 2.57(3) 1_655 no
H51 H19' 2.41(4) 2_655 no
H52 C35 2.80(2) . no
H52 C36 2.68(2) . no
H52 D26 2.58(3) 1_655 no
H52 H36 2.42(3) . no

loop_
_geom_torsion_atom_site_label_1
_geom_torsion_atom_site_label_2
_geom_torsion_atom_site_label_3
_geom_torsion_atom_site_label_4
_geom_torsion
_geom_torsion_publ_flag
O2 Sc O1 C21 -178.12(13) no
O2 Sc O1 C24 15.53(16) no
C1 Sc O1 C21 87.33(14) no
C1 Sc O1 C24 -79.02(17) no
C5 Sc O1 C21 104.01(13) no
C5 Sc O1 C24 -62.34(17) no
C14 Sc O1 C21 -46.81(13) no
C14 Sc O1 C24 146.83(16) no
O1 Sc O2 C25 1.32(15) no
O1 Sc O2 C28 -179.46(14) no
C1 Sc O2 C25 131.65(15) no
C1 Sc O2 C28 -49.14(14) no
C5 Sc O2 C25 102.00(15) no
C5 Sc O2 C28 -78.79(14) no
C14 Sc O2 C25 -97.04(16) no
C14 Sc O2 C28 82.17(15) no
O1 Sc C1 C2 -82.12(13) no
O1 Sc C1 C5 31.27(14) no
O1 Sc C1 C6 155.03(15) no
O2 Sc C1 C2 -176.27(12) no
O2 Sc C1 C5 -62.88(11) no
O2 Sc C1 C6 60.88(17) no
C5 Sc C1 C2 -113.39(17) no
C5 Sc C1 C6 123.8(2) no
C14 Sc C1 C2 43.79(14) no
C14 Sc C1 C5 157.18(11) no
C14 Sc C1 C6 -79.06(18) no
O1 Sc C5 C1 -156.19(11) no
O1 Sc C5 C4 -41.32(12) no
O1 Sc C5 C10 79.84(17) no
O2 Sc C5 C1 114.51(12) no
O2 Sc C5 C4 -130.62(12) no
O2 Sc C5 C10 -9.46(16) no
C1 Sc C5 C4 114.87(16) no
C1 Sc C5 C10 -124.0(2) no
C14 Sc C5 C1 -38.70(17) no
C14 Sc C5 C4 76.17(16) no
C14 Sc C5 C10 -162.67(15) no
O1 Sc C14 C13 -57.79(11) no
O1 Sc C14 C15 -171.03(11) no
O1 Sc C14 C19 67.11(19) no
O2 Sc C14 C13 38.91(14) no
O2 Sc C14 C15 -74.33(13) no
O2 Sc C14 C19 163.81(17) no
C1 Sc C14 C13 160.63(11) no
C1 Sc C14 C15 47.39(13) no
C1 Sc C14 C19 -74.5(2) no
C5 Sc C14 C13 -176.73(12) no
C5 Sc C14 C15 70.03(16) no
C5 Sc C14 C19 -51.8(2) no
Sc O1 C21 C22 171.65(12) no
C24 O1 C21 C22 -18.5(2) no
Sc O1 C24 C23 159.54(13) no
C21 O1 C24 C23 -7.7(2) no
Sc O2 C25 C26 172.25(12) no
C28 O2 C25 C26 -7.1(2) no
Sc O2 C28 C27 162.30(12) no
C25 O2 C28 C27 -18.4(2) no
C6 C1 C5 Sc -122.5(2) no
Sc C1 C2 C3 65.95(14) no
Sc C1 C2 C7 -132.6(2) no
C5 C1 C2 C3 -1.4(2) no
C5 C1 C2 C7 160.0(2) no
C6 C1 C2 C3 -170.53(19) no
C6 C1 C2 C7 -9.1(3) no
Sc C1 C5 C4 -67.65(14) no
Sc C1 C5 C10 122.2(2) no
C2 C1 C5 Sc 68.58(14) no
C2 C1 C5 C4 0.9(2) no
C6 C1 C5 C4 169.82(19) no
C6 C1 C5 C10 -0.3(3) no
C2 C1 C5 C10 -169.23(19) no
C1 C2 C3 C8 167.11(19) no
C7 C2 C3 C4 -160.95(19) no
C1 C2 C3 C4 1.3(2) no
C7 C2 C3 C8 4.8(3) no
C2 C3 C4 C5 -0.7(2) no
C2 C3 C4 C9 167.38(19) no
C8 C3 C4 C9 2.1(3) no
C8 C3 C4 C5 -166.05(19) no
C3 C4 C5 Sc -66.58(14) no
C3 C4 C5 C1 -0.1(2) no
C9 C4 C5 Sc 124.89(19) no
C9 C4 C5 C1 -168.64(18) no
C3 C4 C5 C10 170.43(18) no
C9 C4 C5 C10 1.9(3) no
C15 C11 C12 C13 -0.6(2) no
C15 C11 C12 C17 171.3(2) no
C16 C11 C12 C13 -167.5(2) no
C16 C11 C12 C17 4.4(4) no
C12 C11 C15 C14 1.7(2) no
C12 C11 C15 C20 -163.31(19) no
C16 C11 C15 C14 169.2(2) no
C16 C11 C15 C20 4.2(3) no
C11 C12 C13 C14 -0.7(2) no
C11 C12 C13 C18 170.61(19) no
C17 C12 C13 C14 -172.9(2) no
C17 C12 C13 C18 -1.6(3) no
C12 C13 C14 Sc -66.65(14) no
C12 C13 C14 C15 1.7(2) no
C18 C13 C14 Sc 122.4(2) no
C18 C13 C14 C15 -169.28(19) no
C18 C13 C14 C19 0.3(3) no
C12 C13 C14 C19 171.3(2) no
Sc C14 C15 C11 65.81(14) no
Sc C14 C15 C20 -130.2(2) no
C13 C14 C15 C20 161.9(2) no
C19 C14 C15 C11 -172.0(2) no
C13 C14 C15 C11 -2.1(2) no
C19 C14 C15 C20 -8.0(3) no
O1 C21 C22 C23 37.0(2) no
C21 C22 C23 C24 -40.9(2) no
C22 C23 C24 O1 30.4(2) no
O2 C25 C26 C27 29.4(2) no
C25 C26 C27 C28 -39.7(2) no
C26 C27 C28 O2 36.1(2) no
C34 C29 C30 C31 1.9(3) no
B C29 C30 C31 178.10(19) no
C30 C29 C34 C33 -2.5(3) no
B C29 C34 C33 -178.6(2) no
C30 C29 B C35 -77.3(2) no
C30 C29 B C41 43.9(2) no
C30 C29 B C47 159.13(18) no
C34 C29 B C35 98.6(2) no
C34 C29 B C41 -140.19(19) no
C34 C29 B C47 -25.0(3) no
C29 C30 C31 C32 0.2(4) no
C30 C31 C32 C33 -1.8(3) no
C31 C32 C33 C34 1.2(4) no
C32 C33 C34 C29 1.0(4) no
C40 C35 C36 C37 1.0(3) no
B C35 C36 C37 174.66(19) no
C36 C35 C40 C39 -0.9(3) no
B C35 C40 C39 -174.7(2) no
C36 C35 B C29 -85.7(2) no
C36 C35 B C41 153.21(18) no
C36 C35 B C47 36.6(3) no
C40 C35 B C29 87.6(2) no
C40 C35 B C41 -33.6(3) no
C40 C35 B C47 -150.20(19) no
C35 C36 C37 C38 0.1(3) no
C36 C37 C38 C39 -1.2(3) no
C37 C38 C39 C40 1.3(3) no
C38 C39 C40 C35 -0.2(3) no
C46 C41 C42 C43 -1.2(3) no
B C41 C42 C43 -176.92(19) no
C42 C41 C46 C45 -0.2(3) no
B C41 C46 C45 175.39(19) no
C42 C41 B C29 -156.71(18) no
C42 C41 B C35 -39.4(2) no
C42 C41 B C47 83.2(2) no
C46 C41 B C29 27.9(3) no
C46 C41 B C35 145.20(19) no
C46 C41 B C47 -92.2(2) no
C41 C42 C43 C44 1.8(3) no
C42 C43 C44 C45 -0.8(3) no
C43 C44 C45 C46 -0.5(3) no
C44 C45 C46 C41 1.1(3) no
C52 C47 C48 C49 -2.0(3) no
B C47 C48 C49 -176.6(2) no
C48 C47 C52 C51 1.9(3) no
B C47 C52 C51 176.33(19) no
C48 C47 B C29 -41.8(2) no
C48 C47 B C35 -160.40(18) no
C48 C47 B C41 78.2(2) no
C52 C47 B C29 144.06(19) no
C52 C47 B C35 25.5(3) no
C52 C47 B C41 -95.9(2) no
C47 C48 C49 C50 0.3(3) no
C48 C49 C50 C51 1.5(3) no
C49 C50 C51 C52 -1.5(3) no
C50 C51 C52 C47 -0.2(3) no
